data_2237226
loop_
_publ_author_name
'Liu, Yang'
'Zhang, Bingguang'
'Deng, Kejian'

_publ_section_title
;
 [\m-<i>N</i>^1^,<i>N</i>^2^-Bis(pyridin-2-yl)hydrazine-1,2-dicarbothioamidato]bis[chloridocopper(II)]
;
_journal_coeditor_code SU2393
_journal_issue 1
_journal_name_full 'Acta Crystallographica Section E'
_journal_page_first m45
_journal_paper_doi 10.1107/S1600536812048659
_journal_volume 69
_journal_year 2013
_chemical_formula_iupac '[Cu2 (C12 H10 N6 S2) Cl2]'
_chemical_formula_moiety 'C12 H10 Cl2 Cu2 N6 S2'
_chemical_formula_sum 'C12 H10 Cl2 Cu2 N6 S2'
_chemical_formula_weight 500.36
_chemical_name_systematic
;
[\m-<i>N</i>^1^,<i>N</i>^2^-Bis(pyridin-2-yl)hydrazine-1,2-
dicarbothioamidato]bis[chloridocopper(II)]
;
_space_group_IT_number 15
_symmetry_cell_setting monoclinic
_symmetry_space_group_name_Hall '-C 2yc'
_symmetry_space_group_name_H-M 'C 1 2/c 1'
_atom_sites_solution_hydrogens geom
_atom_sites_solution_primary direct
_atom_sites_solution_secondary difmap
_audit_creation_method SHELXL-97
_cell_angle_alpha 90.00
_cell_angle_beta 118.179(2)
_cell_angle_gamma 90.00
_cell_formula_units_Z 4
_cell_length_a 15.825(3)
_cell_length_b 7.6190(13)
_cell_length_c 15.082(4)
_cell_measurement_reflns_used 253
_cell_measurement_temperature 293(2)
_cell_measurement_theta_max 29.5318
_cell_measurement_theta_min 2.9206
_cell_volume 1602.9(6)
_computing_cell_refinement 'SAINT-Plus (Bruker, 2003)'
_computing_data_collection 'SMART (Bruker, 2003)'
_computing_data_reduction 'SAINT-Plus (Bruker, 2003)'
_computing_molecular_graphics 'SHELXTL (Sheldrick, 2008)'
_computing_publication_material 'SHELXTL (Sheldrick, 2008)'
_computing_structure_refinement 'SHELXL97 (Sheldrick, 2008)'
_computing_structure_solution 'SHELXS97 (Sheldrick, 2008)'
_diffrn_ambient_temperature 293(2)
_diffrn_measured_fraction_theta_full 0.990
_diffrn_measured_fraction_theta_max 0.990
_diffrn_measurement_device_type 'Bruker SMART APEX CCD'
_diffrn_measurement_method '\f and \w scans'
_diffrn_radiation_monochromator graphite
_diffrn_radiation_source 'fine-focus sealed tube'
_diffrn_radiation_type MoK\a
_diffrn_radiation_wavelength 0.71073
_diffrn_reflns_av_R_equivalents 0.0182
_diffrn_reflns_av_sigmaI/netI 0.0203
_diffrn_reflns_limit_h_max 18
_diffrn_reflns_limit_h_min -19
_diffrn_reflns_limit_k_max 7
_diffrn_reflns_limit_k_min -9
_diffrn_reflns_limit_l_max 17
_diffrn_reflns_limit_l_min -18
_diffrn_reflns_number 4270
_diffrn_reflns_theta_full 25.99
_diffrn_reflns_theta_max 25.99
_diffrn_reflns_theta_min 2.92
_exptl_absorpt_coefficient_mu 3.255
_exptl_absorpt_correction_T_max 0.4736
_exptl_absorpt_correction_T_min 0.4224
_exptl_absorpt_correction_type multi-scan
_exptl_absorpt_process_details '(SADABS; Bruker, 2003)'
_exptl_crystal_colour black
_exptl_crystal_density_diffrn 2.073
_exptl_crystal_density_method 'not measured'
_exptl_crystal_description block
_exptl_crystal_F_000 992
_exptl_crystal_size_max 0.32
_exptl_crystal_size_mid 0.28
_exptl_crystal_size_min 0.27
_refine_diff_density_max 0.727
_refine_diff_density_min -0.336
_refine_ls_extinction_coef 0.0018(3)
_refine_ls_extinction_expression Fc^*^=kFc[1+0.001xFc^2^\l^3^/sin(2\q)]^-1/4^
_refine_ls_extinction_method 'SHELXL97 (Sheldrick, 2008)'
_refine_ls_goodness_of_fit_ref 1.068
_refine_ls_hydrogen_treatment constr
_refine_ls_matrix_type full
_refine_ls_number_parameters 110
_refine_ls_number_reflns 1561
_refine_ls_number_restraints 0
_refine_ls_restrained_S_all 1.068
_refine_ls_R_factor_all 0.0265
_refine_ls_R_factor_gt 0.0242
_refine_ls_shift/su_max 0.000
_refine_ls_shift/su_mean 0.000
_refine_ls_structure_factor_coef Fsqd
_refine_ls_weighting_details 'calc w=1/[\s^2^(Fo^2^)+(0.0374P)^2^+2.3083P] where P=(Fo^2^+2Fc^2^)/3'
_refine_ls_weighting_scheme calc
_refine_ls_wR_factor_gt 0.0661
_refine_ls_wR_factor_ref 0.0675
_reflns_number_gt 1445
_reflns_number_total 1561
_reflns_threshold_expression I>2sigma(I)
_cod_data_source_file su2393.cif
_cod_data_source_block I
_cod_original_sg_symbol_H-M 'C 2/c'
_cod_database_code 2237226
_cod_database_fobs_code 2237226

loop_
_symmetry_equiv_pos_site_id
_symmetry_equiv_pos_as_xyz
1 x,y,z
2 -x,y,1/2-z
3 -x,-y,-z
4 x,-y,1/2+z
5 1/2+x,1/2+y,z
6 1/2-x,1/2+y,1/2-z
7 1/2-x,1/2-y,-z
8 1/2+x,1/2-y,1/2+z

loop_
_atom_site_aniso_label
_atom_site_aniso_U_11
_atom_site_aniso_U_22
_atom_site_aniso_U_33
_atom_site_aniso_U_12
_atom_site_aniso_U_13
_atom_site_aniso_U_23
Cu1 0.0178(2) 0.0406(2) 0.0238(2) 0.00170(10) 0.01180(10) 0.00020(10)
Cl1 0.0250(3) 0.0472(4) 0.0381(3) 0.0039(3) 0.0181(3) -0.0055(3)
S2 0.0188(3) 0.0567(4) 0.0270(3) 0.0091(3) 0.0123(3) 0.0067(3)
N1 0.0221(10) 0.0354(12) 0.0249(10) -0.0031(8) 0.0131(8) -0.0023(9)
N2 0.0190(10) 0.0477(13) 0.0217(10) 0.0072(9) 0.0090(9) 0.0026(9)
N3 0.0191(10) 0.0392(12) 0.0213(9) -0.0001(8) 0.0113(8) 0.0005(8)
C1 0.0251(12) 0.0323(13) 0.0260(11) -0.0019(10) 0.0152(10) -0.0031(10)
C2 0.0294(13) 0.0508(17) 0.0245(12) -0.0022(12) 0.0109(11) 0.0020(11)
C3 0.0462(18) 0.064(2) 0.0302(14) -0.0015(14) 0.0221(14) 0.0078(13)
C4 0.0428(17) 0.0564(19) 0.0422(16) -0.0074(13) 0.0294(15) 0.0031(13)
C5 0.0268(13) 0.0445(15) 0.0354(13) -0.0062(11) 0.0186(12) -0.0029(12)
C6 0.0204(12) 0.0304(13) 0.0252(11) 0.0001(9) 0.0121(10) 0.0007(9)

loop_
_atom_site_type_symbol
_atom_site_label
_atom_site_fract_x
_atom_site_fract_y
_atom_site_fract_z
_atom_site_U_iso_or_equiv
_atom_site_thermal_displace_type
_atom_site_calc_flag
_atom_site_refinement_flags
_atom_site_occupancy
Cu Cu1 0.12780(2) 0.63445(4) 0.20890(2) 0.02660(10) Uani d . 1.000
Cl Cl1 0.25399(4) 0.50248(9) 0.20491(5) 0.0355(2) Uani d . 1.000
S S2 0.18501(4) 0.59737(10) 0.37400(5) 0.0336(2) Uani d . 1.000
N N1 0.07304(14) 0.7259(3) 0.06931(14) 0.0267(6) Uani d . 1.000
N N2 0.08612(15) 0.6577(3) 0.46876(15) 0.0297(6) Uani d . 1.000
N N3 -0.00303(14) 0.6631(3) 0.29480(15) 0.0258(6) Uani d . 1.000
C C1 -0.02056(17) 0.7259(3) 0.00390(18) 0.0265(7) Uani d . 1.000
C C2 -0.05668(19) 0.7912(4) -0.09283(19) 0.0356(8) Uani d . 1.000
C C3 0.0058(2) 0.8611(4) -0.1223(2) 0.0452(10) Uani d . 1.000
C C4 0.1031(2) 0.8622(4) -0.0559(2) 0.0434(10) Uani d . 1.000
C C5 0.13323(19) 0.7951(4) 0.03822(19) 0.0340(8) Uani d . 1.000
C C6 0.07986(17) 0.6433(3) 0.37555(18) 0.0248(7) Uani d . 1.000
H H2 -0.12210 0.78770 -0.13690 0.0430 Uiso c R 1.000
H H2A 0.13840 0.61870 0.51760 0.0360 Uiso c R 1.000
H H3 -0.01690 0.90740 -0.18660 0.0540 Uiso c R 1.000
H H4 0.14670 0.90750 -0.07490 0.0520 Uiso c R 1.000
H H5 0.19850 0.79710 0.08320 0.0410 Uiso c R 1.000

loop_
_atom_type_symbol
_atom_type_description
_atom_type_scat_dispersion_real
_atom_type_scat_dispersion_imag
_atom_type_scat_source
C C 0.0033 0.0016 'International Tables Vol C Tables 4.2.6.8 and 6.1.1.4'
H H 0.0000 0.0000 'International Tables Vol C Tables 4.2.6.8 and 6.1.1.4'
N N 0.0061 0.0033 'International Tables Vol C Tables 4.2.6.8 and 6.1.1.4'
S S 0.1246 0.1234 'International Tables Vol C Tables 4.2.6.8 and 6.1.1.4'
Cu Cu 0.3201 1.2651 'International Tables Vol C Tables 4.2.6.8 and 6.1.1.4'
Cl Cl 0.1484 0.1585 'International Tables Vol C Tables 4.2.6.8 and 6.1.1.4'

loop_
_geom_angle_atom_site_label_1
_geom_angle_atom_site_label_2
_geom_angle_atom_site_label_3
_geom_angle_site_symmetry_1
_geom_angle_site_symmetry_3
_geom_angle
_geom_angle_publ_flag
Cl1 Cu1 S2 . . 94.32(3) no
Cl1 Cu1 N1 . . 94.39(7) no
Cl1 Cu1 N3 . 2_555 159.80(7) no
S2 Cu1 N1 . . 166.41(7) no
S2 Cu1 N3 . 2_555 85.31(6) no
N1 Cu1 N3 . 2_555 90.08(9) no
Cu1 S2 C6 . . 96.01(9) no
Cu1 N1 C1 . . 123.98(19) no
Cu1 N1 C5 . . 118.58(18) no
C1 N1 C5 . . 117.4(2) no
C1 N2 C6 2_555 . 129.5(2) no
Cu1 N3 C6 2_555 . 124.48(19) no
N3 N3 C6 2_555 . 113.7(2) no
Cu1 N3 N3 2_555 2_555 119.99(16) no
C6 N2 H2A . . 115.00 no
C1 N2 H2A 2_555 . 115.00 no
N2 C1 C2 2_555 . 117.0(3) no
N1 C1 C2 . . 122.7(3) no
N1 C1 N2 . 2_555 120.3(2) no
C1 C2 C3 . . 118.7(3) no
C2 C3 C4 . . 119.6(3) no
C3 C4 C5 . . 118.2(3) no
N1 C5 C4 . . 123.3(3) no
N2 C6 N3 . . 120.1(3) no
S2 C6 N2 . . 115.6(2) no
S2 C6 N3 . . 124.3(2) no
C1 C2 H2 . . 121.00 no
C3 C2 H2 . . 121.00 no
C2 C3 H3 . . 120.00 no
C4 C3 H3 . . 120.00 no
C3 C4 H4 . . 121.00 no
C5 C4 H4 . . 121.00 no
N1 C5 H5 . . 118.00 no
C4 C5 H5 . . 118.00 no

loop_
_geom_bond_atom_site_label_1
_geom_bond_atom_site_label_2
_geom_bond_site_symmetry_2
_geom_bond_distance
_geom_bond_publ_flag
Cu1 Cl1 . 2.2619(10) yes
Cu1 S2 . 2.2295(9) yes
Cu1 N1 . 1.986(2) yes
Cu1 N3 2_555 1.961(3) yes
S2 C6 . 1.711(3) no
N1 C1 . 1.337(4) no
N1 C5 . 1.352(4) no
N2 C6 . 1.366(3) no
N2 C1 2_555 1.386(4) no
N3 C6 . 1.311(3) no
N3 N3 2_555 1.399(3) no
N2 H2A . 0.8600 no
C1 C2 . 1.384(4) no
C2 C3 . 1.369(5) no
C3 C4 . 1.385(4) no
C4 C5 . 1.366(4) no
C2 H2 . 0.9300 no
C3 H3 . 0.9300 no
C4 H4 . 0.9300 no
C5 H5 . 0.9300 no

loop_
_geom_hbond_atom_site_label_D
_geom_hbond_atom_site_label_H
_geom_hbond_atom_site_label_A
_geom_hbond_site_symmetry_A
_geom_hbond_distance_DH
_geom_hbond_distance_HA
_geom_hbond_distance_DA
_geom_hbond_angle_DHA
_geom_hbond_publ_flag
N2 H2A Cl1 4_565 0.86 2.70 3.507(2) 156 yes
C2 H2 Cl1 8_464 0.93 2.77 3.482(3) 134 yes
C5 H5 S2 6_555 0.93 2.82 3.425(3) 124 yes

loop_
_geom_torsion_atom_site_label_1
_geom_torsion_atom_site_label_2
_geom_torsion_atom_site_label_3
_geom_torsion_atom_site_label_4
_geom_torsion_site_symmetry_1
_geom_torsion_site_symmetry_2
_geom_torsion_site_symmetry_3
_geom_torsion_site_symmetry_4
_geom_torsion
_geom_torsion_publ_flag
Cl1 Cu1 S2 C6 . . . . -165.43(8) no
N3 Cu1 S2 C6 2_555 . . . -5.68(11) no
Cl1 Cu1 N1 C1 . . . . 138.8(2) no
Cl1 Cu1 N1 C5 . . . . -42.3(2) no
N3 Cu1 N1 C1 2_555 . . . -21.5(2) no
N3 Cu1 N1 C5 2_555 . . . 157.5(2) no
Cl1 Cu1 N3 N3 . . 2_555 . 94.0(2) no
Cl1 Cu1 N3 C6 . . 2_555 2_555 -69.8(3) no
S2 Cu1 N3 N3 . . 2_555 . 4.18(18) no
S2 Cu1 N3 C6 . . 2_555 2_555 -159.6(2) no
N1 Cu1 N3 N3 . . 2_555 . -163.03(19) no
N1 Cu1 N3 C6 . . 2_555 2_555 33.2(2) no
Cu1 S2 C6 N2 . . . . -171.77(17) no
Cu1 S2 C6 N3 . . . . 8.8(2) no
C1 N1 C5 C4 . . . . -0.7(4) no
Cu1 N1 C1 C2 . . . . 179.7(2) no
C5 N1 C1 C2 . . . . 0.8(4) no
Cu1 N1 C1 N2 . . . 2_555 -0.7(3) no
C5 N1 C1 N2 . . . 2_555 -179.7(2) no
Cu1 N1 C5 C4 . . . . -179.7(2) no
C1 N2 C6 S2 2_555 . . . 166.0(2) no
C6 N2 C1 N1 2_555 2_555 . . 26.4(4) no
C6 N2 C1 C2 2_555 2_555 . . -154.0(3) no
C1 N2 C6 N3 2_555 . . . -14.5(4) no
N3 N3 C6 N2 2_555 . . . 173.7(2) no
Cu1 N3 C6 S2 2_555 . . . 157.76(14) no
Cu1 N3 C6 N2 2_555 . . . -21.7(3) no
C6 N3 N3 Cu1 . . 2_555 . 0.2(3) no
C6 N3 N3 C6 . . 2_555 2_555 165.6(2) no
Cu1 N3 N3 Cu1 2_555 . 2_555 . -165.23(11) no
N3 N3 C6 S2 2_555 . . . -6.9(3) no
N1 C1 C2 C3 . . . . -1.0(4) no
N2 C1 C2 C3 2_555 . . . 179.4(3) no
C1 C2 C3 C4 . . . . 1.1(4) no
C2 C3 C4 C5 . . . . -1.0(5) no
C3 C4 C5 N1 . . . . 0.8(5) no
